data_7004729
loop_
_publ_author_name
'Klap\"otke, Thomas M.'
'Sabat\'e, Carles Mir\'o'
'Welch, Jan M.'

_publ_section_title
;
 Alkali metal 5-nitrotetrazolate salts: prospective replacements for
 service lead(ii) azide in explosive initiators
;
_journal_issue 45
_journal_name_full 'Dalton Transactions'
_journal_page_first 6372
_journal_page_last 6380
_journal_paper_doi 10.1039/b811410b
_journal_year 2008
_chemical_formula_moiety 'C N5 O2, Cs'
_chemical_formula_sum 'C Cs N5 O2'
_chemical_formula_weight 246.97
_space_group_IT_number 15
_symmetry_cell_setting monoclinic
_symmetry_space_group_name_Hall '-C 2yc'
_symmetry_space_group_name_H-M 'C 1 2/c 1'
_audit_creation_date 2008-05-30T10:19:13-00:00
_audit_creation_method 'WinGX routine CIF_UPDATE'
_cell_angle_alpha 90
_cell_angle_beta 104.607(3)
_cell_angle_gamma 90
_cell_formula_units_Z 8
_cell_length_a 15.9926(5)
_cell_length_b 4.82840(10)
_cell_length_c 14.7039(4)
_cell_measurement_reflns_used 2360
_cell_measurement_temperature 100(2)
_cell_measurement_theta_max 28.64
_cell_measurement_theta_min 3.9361
_cell_volume 1098.72(5)
_computing_cell_refinement
;
CrysAlis RED, Oxford Diffraction Ltd.,
Version 1.171.31.7 (release 18-10-2006 CrysAlis171 .NET)
(compiled Oct 18 2006,16:28:17)
;
_computing_data_collection
;
CrysAlis CCD, Oxford Diffraction Ltd.,
Version 1.171.31.7 (release 18-10-2006 CrysAlis171 .NET)
(compiled Oct 18 2006,16:28:17)
;
_computing_data_reduction
;
CrysAlis RED, Oxford Diffraction Ltd.,
Version 1.171.31.7 (release 18-10-2006 CrysAlis171 .NET)
(compiled Oct 18 2006,16:28:17)
;
_computing_molecular_graphics 'Ortep-3 for Windows (Farrugia, 1997)'
_computing_publication_material 'WinGX publication routines (Farrugia, 1999)'
_computing_structure_refinement 'SHELXL-97 (Sheldrick, 1997)'
_computing_structure_solution 'SIR97 (Giacovazzo et al, 1997)'
_diffrn_measured_fraction_theta_full 0.989
_diffrn_measured_fraction_theta_max 0.989
_diffrn_measurement_device 'CCD camera on \k-goniostat'
_diffrn_measurement_device_type 'Oxford Xcalibur3 CCD area detector'
_diffrn_measurement_method 'omega scan'
_diffrn_radiation_probe x-ray
_diffrn_radiation_type MoK\a
_diffrn_radiation_wavelength 0.71073
_diffrn_reflns_av_R_equivalents 0.0218
_diffrn_reflns_limit_h_max 20
_diffrn_reflns_limit_h_min -19
_diffrn_reflns_limit_k_max 5
_diffrn_reflns_limit_k_min -6
_diffrn_reflns_limit_l_max 18
_diffrn_reflns_limit_l_min -17
_diffrn_reflns_number 2974
_diffrn_reflns_theta_full 27
_diffrn_reflns_theta_max 27
_diffrn_reflns_theta_min 4.35
_exptl_absorpt_coefficient_mu 6.666
_exptl_absorpt_correction_T_max 0.670
_exptl_absorpt_correction_T_min 0.319
_exptl_absorpt_correction_type multi-scan
_exptl_absorpt_process_details
;
CrysAlis RED, Oxford Diffraction Ltd.,
Version 1.171.31.7 (release 18-10-2006 CrysAlis171 .NET)
(compiled Oct 18 2006,16:28:17)
Empirical absorption correction using spherical harmonics,
implemented in SCALE3 ABSPACK scaling algorithm.
;
_exptl_crystal_colour colorless
_exptl_crystal_density_diffrn 2.986
_exptl_crystal_density_method 'not measured'
_exptl_crystal_description needle
_exptl_crystal_F_000 896
_exptl_crystal_size_max 0.23
_exptl_crystal_size_mid 0.09
_exptl_crystal_size_min 0.06
_refine_diff_density_max 1.099
_refine_diff_density_min -0.836
_refine_ls_extinction_method none
_refine_ls_goodness_of_fit_ref 1.041
_refine_ls_matrix_type full
_refine_ls_number_parameters 82
_refine_ls_number_reflns 1191
_refine_ls_number_restraints 0
_refine_ls_restrained_S_all 1.041
_refine_ls_R_factor_gt 0.0175
_refine_ls_shift/su_max 0.001
_refine_ls_structure_factor_coef Fsqd
_refine_ls_weighting_details 'calc w=1/[\s^2^(Fo^2^)+(0.0285P)^2^+0.0237P] where P=(Fo^2^+2Fc^2^)/3'
_refine_ls_weighting_scheme calc
_refine_ls_wR_factor_ref 0.0436
_reflns_number_gt 1058
_reflns_number_total 1191
_reflns_threshold_expression >2sigma(I)
_cod_data_source_file b811410b.txt
_cod_data_source_block csnt
_cod_database_code 7004729

loop_
_symmetry_equiv_pos_as_xyz
'x, y, z'
'-x, y, -z+1/2'
'x+1/2, y+1/2, z'
'-x+1/2, y+1/2, -z+1/2'
'-x, -y, -z'
'x, -y, z-1/2'
'-x+1/2, -y+1/2, -z'
'x+1/2, -y+1/2, z-1/2'

loop_
_atom_site_label
_atom_site_type_symbol
_atom_site_fract_x
_atom_site_fract_y
_atom_site_fract_z
_atom_site_U_iso_or_equiv
_atom_site_adp_type
_atom_site_occupancy
_atom_site_symmetry_multiplicity
_atom_site_calc_flag
_atom_site_refinement_flags
_atom_site_disorder_assembly
_atom_site_disorder_group
C C 0.13453(17) 1.3233(6) 0.13354(18) 0.0107(5) Uani 1 1 d . . .
N1 N 0.07783(15) 1.3667(5) 0.18342(16) 0.0149(5) Uani 1 1 d . . .
N2 N 0.03573(16) 1.5922(5) 0.14142(17) 0.0165(5) Uani 1 1 d . . .
N3 N 0.06772(15) 1.6700(5) 0.06983(16) 0.0158(5) Uani 1 1 d . . .
N4 N 0.13192(17) 1.4976(5) 0.06364(16) 0.0145(5) Uani 1 1 d . . .
N5 N 0.19637(16) 1.0983(5) 0.15509(16) 0.0127(5) Uani 1 1 d . . .
O1 O 0.19594(13) 0.9514(4) 0.22296(14) 0.0147(4) Uani 1 1 d . . .
O2 O 0.24609(14) 1.0662(4) 0.10434(15) 0.0169(5) Uani 1 1 d . . .
Cs Cs 0.113881(10) 1.05171(4) 0.390761(11) 0.01311(8) Uani 1 1 d . . .

loop_
_atom_site_aniso_label
_atom_site_aniso_U_11
_atom_site_aniso_U_22
_atom_site_aniso_U_33
_atom_site_aniso_U_23
_atom_site_aniso_U_13
_atom_site_aniso_U_12
C 0.0108(13) 0.0107(14) 0.0098(12) -0.0010(11) 0.0012(10) -0.0015(11)
N1 0.0128(12) 0.0154(12) 0.0164(12) 0.0007(10) 0.0034(10) 0.0010(10)
N2 0.0138(13) 0.0157(14) 0.0192(13) 0.0019(10) 0.0027(10) 0.0005(10)
N3 0.0164(12) 0.0146(13) 0.0148(11) 0.0012(10) 0.0007(9) -0.0009(11)
N4 0.0149(13) 0.0152(13) 0.0117(12) 0.0014(9) 0.0001(10) 0.0002(10)
N5 0.0127(12) 0.0120(13) 0.0122(11) -0.0028(9) 0.0008(9) -0.0022(10)
O1 0.0172(11) 0.0140(10) 0.0114(9) 0.0033(8) 0.0009(8) 0.0010(8)
O2 0.0139(11) 0.0178(11) 0.0215(11) -0.0044(8) 0.0090(9) -0.0009(8)
Cs 0.01389(12) 0.01356(12) 0.01216(11) 0.00020(6) 0.00379(7) 0.00029(7)

loop_
_atom_type_symbol
_atom_type_description
_atom_type_scat_dispersion_real
_atom_type_scat_dispersion_imag
_atom_type_scat_source
C C 0.0033 0.0016 'International Tables Vol C Tables 4.2.6.8 and 6.1.1.4'
N N 0.0061 0.0033 'International Tables Vol C Tables 4.2.6.8 and 6.1.1.4'
O O 0.0106 0.006 'International Tables Vol C Tables 4.2.6.8 and 6.1.1.4'
Cs Cs -0.368 2.1192 'International Tables Vol C Tables 4.2.6.8 and 6.1.1.4'

loop_
_geom_angle_atom_site_label_1
_geom_angle_atom_site_label_2
_geom_angle_atom_site_label_3
_geom_angle
_geom_angle_site_symmetry_1
_geom_angle_site_symmetry_3
_geom_angle_publ_flag
N1 C N4 116.1(3) . . ?
N1 C N5 121.6(2) . . ?
N4 C N5 122.2(2) . . ?
C N1 N2 102.0(2) . . ?
C N1 Cs 116.92(17) . . ?
N2 N1 Cs 137.91(16) . . ?
C N1 Cs 116.63(17) . 2 ?
N2 N1 Cs 84.66(16) . 2 ?
Cs N1 Cs 91.36(6) . 2 ?
N3 N2 N1 110.0(2) . . ?
N3 N2 Cs 96.25(16) . 2_565 ?
N1 N2 Cs 153.53(17) . 2_565 ?
N3 N2 Cs 119.29(17) . 2 ?
N1 N2 Cs 72.77(15) . 2 ?
Cs N2 Cs 92.11(6) 2_565 2 ?
N2 N3 N4 109.3(2) . . ?
N2 N3 Cs 168.39(19) . 6_585 ?
N4 N3 Cs 82.27(14) . 6_585 ?
N2 N3 Cs 62.17(14) . 2_565 ?
N4 N3 Cs 171.12(18) . 2_565 ?
Cs N3 Cs 106.22(7) 6_585 2_565 ?
C N4 N3 102.5(2) . . ?
C N4 Cs 176.42(19) . 6_585 ?
N3 N4 Cs 73.97(14) . 6_585 ?
C N4 Cs 93.48(16) . 6_575 ?
N3 N4 Cs 124.94(17) . 6_575 ?
Cs N4 Cs 88.08(5) 6_585 6_575 ?
O1 N5 O2 123.9(2) . . ?
O1 N5 C 117.9(2) . . ?
O2 N5 C 118.1(2) . . ?
O1 N5 Cs 130.01(16) . 6_575 ?
O2 N5 Cs 58.16(14) . 6_575 ?
C N5 Cs 83.05(13) . 6_575 ?
N5 O1 Cs 130.21(16) . . ?
N5 O2 Cs 116.47(16) . 4 ?
N5 O2 Cs 127.91(16) . 4_545 ?
Cs O2 Cs 94.71(5) 4 4_545 ?
N5 O2 Cs 103.74(16) . 6_575 ?
Cs O2 Cs 114.38(6) 4 6_575 ?
Cs O2 Cs 98.90(5) 4_545 6_575 ?
O1 Cs N3 161.42(6) . 6_586 ?
O1 Cs N2 102.90(6) . 2_545 ?
N3 Cs N2 95.36(6) 6_586 2_545 ?
O1 Cs O2 58.39(5) . 4_545 ?
N3 Cs O2 126.03(6) 6_586 4_545 ?
N2 Cs O2 89.34(6) 2_545 4_545 ?
O1 Cs N4 137.78(6) . 6_586 ?
N3 Cs N4 23.75(6) 6_586 6_586 ?
N2 Cs N4 119.08(6) 2_545 6_586 ?
O2 Cs N4 122.37(6) 4_545 6_586 ?
O1 Cs N1 49.78(5) . . ?
N3 Cs N1 122.63(6) 6_586 . ?
N2 Cs N1 103.33(6) 2_545 . ?
O2 Cs N1 108.14(5) 4_545 . ?
N4 Cs N1 111.45(5) 6_586 . ?
O1 Cs O2 73.60(5) . 4 ?
N3 Cs O2 87.85(6) 6_586 4 ?
N2 Cs O2 171.99(6) 2_545 4 ?
O2 Cs O2 94.71(5) 4_545 4 ?
N4 Cs O2 64.18(5) 6_586 4 ?
N1 Cs O2 68.84(6) . 4 ?
O1 Cs N1 110.31(5) . 2 ?
N3 Cs N1 72.27(6) 6_586 2 ?
N2 Cs N1 71.26(6) 2_545 2 ?
O2 Cs N1 155.43(6) 4_545 2 ?
N4 Cs N1 81.17(6) 6_586 2 ?
N1 Cs N1 63.95(7) . 2 ?
O2 Cs N1 102.91(6) 4 2 ?
O1 Cs O2 115.00(5) . 6_576 ?
N3 Cs O2 61.61(5) 6_586 6_576 ?
N2 Cs O2 106.88(5) 2_545 6_576 ?
O2 Cs O2 65.62(6) 4_545 6_576 ?
N4 Cs O2 58.70(5) 6_586 6_576 ?
N1 Cs O2 148.94(5) . 6_576 ?
O2 Cs O2 81.10(5) 4 6_576 ?
N1 Cs O2 133.58(5) 2 6_576 ?
O1 Cs N2 114.88(5) . 2 ?
N3 Cs N2 60.38(6) 6_586 2 ?
N2 Cs N2 92.11(6) 2_545 2 ?
O2 Cs N2 173.26(5) 4_545 2 ?
N4 Cs N2 62.34(6) 6_586 2 ?
N1 Cs N2 65.12(6) . 2 ?
O2 Cs N2 83.08(6) 4 2 ?
N1 Cs N2 22.56(6) 2 2 ?
O2 Cs N2 120.08(5) 6_576 2 ?
O1 Cs N3 124.44(5) . 2_545 ?
N3 Cs N3 73.78(7) 6_586 2_545 ?
N2 Cs N3 21.58(6) 2_545 2_545 ?
O2 Cs N3 101.96(5) 4_545 2_545 ?
N4 Cs N3 97.50(6) 6_586 2_545 ?
N1 Cs N3 114.87(5) . 2_545 ?
O2 Cs N3 160.21(5) 4 2_545 ?
N1 Cs N3 64.94(6) 2 2_545 ?
O2 Cs N3 96.06(5) 6_576 2_545 ?
N2 Cs N3 81.47(6) 2 2_545 ?
O1 Cs N4 117.78(5) . 6_576 ?
N3 Cs N4 74.06(6) 6_586 6_576 ?
N2 Cs N4 61.53(6) 2_545 6_576 ?
O2 Cs N4 61.48(5) 4_545 6_576 ?
N4 Cs N4 88.08(5) 6_586 6_576 ?
N1 Cs N4 160.05(6) . 6_576 ?
O2 Cs N4 126.47(5) 4 6_576 ?
N1 Cs N4 117.64(6) 2 6_576 ?
O2 Cs N4 45.81(5) 6_576 6_576 ?
N2 Cs N4 124.83(6) 2 6_576 ?
N3 Cs N4 55.94(6) 2_545 6_576 ?

loop_
_geom_bond_atom_site_label_1
_geom_bond_atom_site_label_2
_geom_bond_distance
_geom_bond_site_symmetry_2
_geom_bond_publ_flag
C N1 1.319(3) . ?
C N4 1.321(3) . ?
C N5 1.450(3) . ?
N1 N2 1.345(3) . ?
N1 Cs 3.325(2) . ?
N1 Cs 3.349(2) 2 ?
N2 N3 1.335(3) . ?
N2 Cs 3.210(2) 2_565 ?
N2 Cs 3.491(2) 2 ?
N3 N4 1.343(3) . ?
N3 Cs 3.204(2) 6_585 ?
N3 Cs 3.608(2) 2_565 ?
N4 Cs 3.303(2) 6_585 ?
N4 Cs 3.634(2) 6_575 ?
N5 O1 1.226(3) . ?
N5 O2 1.230(3) . ?
N5 Cs 3.845(2) 6_575 ?
O1 Cs 3.1109(19) . ?
O2 Cs 3.230(2) 4 ?
O2 Cs 3.333(2) 4_545 ?
O2 Cs 3.363(2) 6_575 ?
Cs N3 3.204(2) 6_586 ?
Cs N2 3.210(2) 2_545 ?
Cs O2 3.230(2) 4_545 ?
Cs N4 3.303(2) 6_586 ?
Cs O2 3.333(2) 4 ?
Cs N1 3.349(2) 2 ?
Cs O2 3.363(2) 6_576 ?
Cs N2 3.491(2) 2 ?
Cs N3 3.608(2) 2_545 ?
Cs N4 3.634(2) 6_576 ?

loop_
_geom_torsion_atom_site_label_1
_geom_torsion_atom_site_label_2
_geom_torsion_atom_site_label_3
_geom_torsion_atom_site_label_4
_geom_torsion
_geom_torsion_site_symmetry_1
_geom_torsion_site_symmetry_2
_geom_torsion_site_symmetry_3
_geom_torsion_site_symmetry_4
_geom_torsion_publ_flag
N4 C N1 N2 -0.6(3) . . . . ?
N5 C N1 N2 178.9(2) . . . . ?
N4 C N1 Cs -164.07(18) . . . . ?
N5 C N1 Cs 15.5(3) . . . . ?
N4 C N1 Cs 89.4(3) . . . 2 ?
N5 C N1 Cs -91.0(2) . . . 2 ?
C N1 N2 N3 0.5(3) . . . . ?
Cs N1 N2 N3 158.29(19) . . . . ?
Cs N1 N2 N3 -115.6(2) 2 . . . ?
C N1 N2 Cs 173.7(3) . . . 2_565 ?
Cs N1 N2 Cs -28.5(6) . . . 2_565 ?
Cs N1 N2 Cs 57.6(4) 2 . . 2_565 ?
C N1 N2 Cs 116.13(19) . . . 2 ?
Cs N1 N2 Cs -86.1(2) . . . 2 ?
N1 N2 N3 N4 -0.3(3) . . . . ?
Cs N2 N3 N4 -177.25(18) 2_565 . . . ?
Cs N2 N3 N4 -81.3(2) 2 . . . ?
N1 N2 N3 Cs 175.9(8) . . . 6_585 ?
Cs N2 N3 Cs -1.1(10) 2_565 . . 6_585 ?
Cs N2 N3 Cs 94.9(9) 2 . . 6_585 ?
N1 N2 N3 Cs 176.9(3) . . . 2_565 ?
Cs N2 N3 Cs 95.96(14) 2 . . 2_565 ?
N1 C N4 N3 0.4(3) . . . . ?
N5 C N4 N3 -179.1(2) . . . . ?
N1 C N4 Cs -11(3) . . . 6_585 ?
N5 C N4 Cs 170(3) . . . 6_585 ?
N1 C N4 Cs -126.5(2) . . . 6_575 ?
N5 C N4 Cs 53.9(3) . . . 6_575 ?
N2 N3 N4 C 0.0(3) . . . . ?
Cs N3 N4 C -179.27(19) 6_585 . . . ?
Cs N3 N4 C -16.0(12) 2_565 . . . ?
N2 N3 N4 Cs 179.2(2) . . . 6_585 ?
Cs N3 N4 Cs 163.3(11) 2_565 . . 6_585 ?
N2 N3 N4 Cs 103.3(2) . . . 6_575 ?
Cs N3 N4 Cs -75.92(14) 6_585 . . 6_575 ?
Cs N3 N4 Cs 87.4(11) 2_565 . . 6_575 ?
N1 C N5 O1 -1.6(4) . . . . ?
N4 C N5 O1 177.9(3) . . . . ?
N1 C N5 O2 178.4(2) . . . . ?
N4 C N5 O2 -2.1(4) . . . . ?
N1 C N5 Cs 130.3(2) . . . 6_575 ?
N4 C N5 Cs -50.2(2) . . . 6_575 ?
O2 N5 O1 Cs 163.37(18) . . . . ?
C N5 O1 Cs -16.6(3) . . . . ?
Cs N5 O1 Cs -122.02(16) 6_575 . . . ?
O1 N5 O2 Cs -113.8(2) . . . 4 ?
C N5 O2 Cs 66.2(3) . . . 4 ?
Cs N5 O2 Cs 126.62(15) 6_575 . . 4 ?
O1 N5 O2 Cs 6.5(4) . . . 4_545 ?
C N5 O2 Cs -173.52(16) . . . 4_545 ?
Cs N5 O2 Cs -113.10(18) 6_575 . . 4_545 ?
O1 N5 O2 Cs 119.6(2) . . . 6_575 ?
C N5 O2 Cs -60.4(2) . . . 6_575 ?
N5 O1 Cs N3 -56.0(3) . . . 6_586 ?
N5 O1 Cs N2 113.2(2) . . . 2_545 ?
N5 O1 Cs O2 -165.7(2) . . . 4_545 ?
N5 O1 Cs N4 -60.8(2) . . . 6_586 ?
N5 O1 Cs N1 16.5(2) . . . . ?
N5 O1 Cs O2 -59.4(2) . . . 4 ?
N5 O1 Cs N1 38.6(2) . . . 2 ?
N5 O1 Cs O2 -131.0(2) . . . 6_576 ?
N5 O1 Cs N2 14.7(2) . . . 2 ?
N5 O1 Cs N3 111.5(2) . . . 2_545 ?
N5 O1 Cs N4 177.6(2) . . . 6_576 ?
C N1 Cs O1 -14.16(18) . . . . ?
N2 N1 Cs O1 -169.6(3) . . . . ?
Cs N1 Cs O1 106.82(8) 2 . . . ?
C N1 Cs N3 144.68(19) . . . 6_586 ?
N2 N1 Cs N3 -10.8(3) . . . 6_586 ?
Cs N1 Cs N3 -94.33(7) 2 . . 6_586 ?
C N1 Cs N2 -109.9(2) . . . 2_545 ?
N2 N1 Cs N2 94.6(2) . . . 2_545 ?
Cs N1 Cs N2 11.08(7) 2 . . 2_545 ?
C N1 Cs O2 -16.2(2) . . . 4_545 ?
N2 N1 Cs O2 -171.6(3) . . . 4_545 ?
Cs N1 Cs O2 104.81(6) 2 . . 4_545 ?
C N1 Cs N4 121.1(2) . . . 6_586 ?
N2 N1 Cs N4 -34.4(3) . . . 6_586 ?
Cs N1 Cs N4 -117.96(7) 2 . . 6_586 ?
C N1 Cs O2 71.9(2) . . . 4 ?
N2 N1 Cs O2 -83.6(3) . . . 4 ?
Cs N1 Cs O2 -167.14(7) 2 . . 4 ?
C N1 Cs N1 -171.0(2) . . . 2 ?
N2 N1 Cs N1 33.5(3) . . . 2 ?
Cs N1 Cs N1 -50.02(7) 2 . . 2 ?
C N1 Cs O2 56.5(2) . . . 6_576 ?
N2 N1 Cs O2 -99.0(3) . . . 6_576 ?
Cs N1 Cs O2 177.48(7) 2 . . 6_576 ?
C N1 Cs N2 164.0(2) . . . 2 ?
N2 N1 Cs N2 8.5(3) . . . 2 ?
Cs N1 Cs N2 -75.01(6) 2 . . 2 ?
C N1 Cs N3 -129.27(19) . . . 2_545 ?
N2 N1 Cs N3 75.3(3) . . . 2_545 ?
Cs N1 Cs N3 -8.28(8) 2 . . 2_545 ?
C N1 Cs N4 -71.4(3) . . . 6_576 ?
N2 N1 Cs N4 133.1(3) . . . 6_576 ?
Cs N1 Cs N4 49.57(17) 2 . . 6_576 ?
